data_1543445
loop_
_publ_author_name
'MacLeod, K. Cory'
'McWilliams, Sean F.'
'Mercado, Brandon Q.'
'Holland, Patrick L.'

_publ_section_title
;
 Stepwise N--H bond formation from N2-derived iron nitride, imide and
 amide intermediates to ammonia
;
_journal_issue 9
_journal_name_full 'Chem. Sci.'
_journal_page_first 5736
_journal_paper_doi 10.1039/C6SC00423G
_journal_volume 7
_journal_year 2016
_chemical_formula_moiety 'C44 H56 Fe2 N4 O2, C4 H10 O'
_chemical_formula_sum 'C48 H66 Fe2 N4 O3'
_chemical_formula_weight 858.75
_chemical_name_common holkg01
_chemical_name_systematic
; 
 ? 
;
_space_group_IT_number 2
_symmetry_cell_setting triclinic
_symmetry_space_group_name_Hall '-P 1'
_symmetry_space_group_name_H-M 'P -1'
_atom_sites_solution_hydrogens geom
_atom_sites_solution_primary direct
_atom_sites_solution_secondary difmap
_audit_creation_method SHELXL-97
_audit_update_record
;
2016-01-26 deposited with the CCDC.
2016-05-23 downloaded from the CCDC.
;
_cell_angle_alpha 77.782(1)
_cell_angle_beta 84.648(1)
_cell_angle_gamma 82.055(1)
_cell_formula_units_Z 2
_cell_length_a 12.7872(8)
_cell_length_b 12.8768(8)
_cell_length_c 14.4731(9)
_cell_measurement_reflns_used 4060
_cell_measurement_temperature 100.0(5)
_cell_measurement_theta_max 25.16
_cell_measurement_theta_min 2.23
_cell_volume 2301.7(2)
_computing_cell_refinement 'SAINT (Bruker, 2009)'
_computing_data_collection 'APEX2 (Bruker, 2011)'
_computing_data_reduction 'SAINT (Bruker, 2009)'
_computing_molecular_graphics 'SHELXTL (Sheldrick, 2008)'
_computing_publication_material 'SHELXTL (Sheldrick, 2008)'
_computing_structure_refinement 'SHELXL-97 (Sheldrick, 2008)'
_computing_structure_solution 'SIR97 (Altomare et al., 1999)'
_diffrn_ambient_temperature 100.0(5)
_diffrn_measured_fraction_theta_full 0.999
_diffrn_measured_fraction_theta_max 0.999
_diffrn_measurement_device_type 'Bruker SMART APEX II CCD Platform'
_diffrn_measurement_method 'area detector, \w scans per \f'
_diffrn_radiation_monochromator graphite
_diffrn_radiation_source 'fine-focus sealed tube'
_diffrn_radiation_type MoK\a
_diffrn_radiation_wavelength 0.71073
_diffrn_reflns_av_R_equivalents 0.1025
_diffrn_reflns_av_sigmaI/netI 0.0905
_diffrn_reflns_limit_h_max 17
_diffrn_reflns_limit_h_min -17
_diffrn_reflns_limit_k_max 17
_diffrn_reflns_limit_k_min -17
_diffrn_reflns_limit_l_max 19
_diffrn_reflns_limit_l_min -19
_diffrn_reflns_number 46337
_diffrn_reflns_theta_full 28.28
_diffrn_reflns_theta_max 28.28
_diffrn_reflns_theta_min 1.95
_diffrn_standards_number 0
_exptl_absorpt_coefficient_mu 0.673
_exptl_absorpt_correction_T_max 0.9481
_exptl_absorpt_correction_T_min 0.8551
_exptl_absorpt_correction_type multi-scan
_exptl_absorpt_process_details 'SADABS (Sheldrick, 2008)'
_exptl_crystal_colour yellow
_exptl_crystal_density_diffrn 1.239
_exptl_crystal_density_method 'not measured'
_exptl_crystal_description block
_exptl_crystal_F_000 916
_exptl_crystal_size_max 0.24
_exptl_crystal_size_mid 0.20
_exptl_crystal_size_min 0.08
_refine_diff_density_max 0.426
_refine_diff_density_min -0.448
_refine_diff_density_rms 0.074
_refine_ls_extinction_method none
_refine_ls_goodness_of_fit_ref 1.009
_refine_ls_hydrogen_treatment mixed
_refine_ls_matrix_type full
_refine_ls_number_parameters 553
_refine_ls_number_reflns 11415
_refine_ls_number_restraints 19
_refine_ls_restrained_S_all 1.010
_refine_ls_R_factor_all 0.1124
_refine_ls_R_factor_gt 0.0534
_refine_ls_shift/su_max 0.001
_refine_ls_shift/su_mean 0.000
_refine_ls_structure_factor_coef Fsqd
_refine_ls_weighting_details 'calc w=1/[\s^2^(Fo^2^)+(0.0479P)^2^+0.4219P] where P=(Fo^2^+2Fc^2^)/3'
_refine_ls_weighting_scheme calc
_refine_ls_wR_factor_gt 0.1037
_refine_ls_wR_factor_ref 0.1250
_reflns_number_gt 6795
_reflns_number_total 11415
_reflns_threshold_expression >2sigma(I)
_cod_data_source_file c6sc00423g2.cif
_cod_data_source_block 6
_cod_depositor_comments 'Adding full bibliography for 1543441--1543447.cif.'
_cod_database_code 1543445

loop_
_symmetry_equiv_pos_as_xyz
'x, y, z'
'-x, -y, -z'

loop_
_atom_site_label
_atom_site_type_symbol
_atom_site_fract_x
_atom_site_fract_y
_atom_site_fract_z
_atom_site_U_iso_or_equiv
_atom_site_adp_type
_atom_site_occupancy
_atom_site_symmetry_multiplicity
_atom_site_calc_flag
_atom_site_refinement_flags
_atom_site_disorder_assembly
_atom_site_disorder_group
Fe1 Fe 0.74899(3) 0.33609(3) 0.32976(3) 0.02285(11) Uani 1 1 d . . .
Fe2 Fe 0.97331(3) 0.26966(3) 0.27296(3) 0.02310(11) Uani 1 1 d . . .
O1 O 0.83714(17) 0.31969(19) 0.20973(17) 0.0394(6) Uani 1 1 d . . .
H1 H 0.829(3) 0.374(4) 0.145(3) 0.045(16) Uiso 0.70(5) 1 d P A 1
H1' H 0.8037 0.2830 0.1725 0.067 Uiso 0.30(5) 1 d PR A 5
O2 O 0.88592(16) 0.28561(19) 0.39322(16) 0.0323(5) Uani 1 1 d . . .
H2 H 0.885(3) 0.225(4) 0.449(3) 0.028(14) Uiso 0.70(5) 1 d P A 1
H2' H 0.8961 0.3277 0.4323 0.043 Uiso 0.30(5) 1 d PR A 5
N11 N 0.63566(17) 0.26544(18) 0.41418(17) 0.0229(5) Uani 1 1 d . . .
N21 N 0.64310(17) 0.46469(18) 0.29185(17) 0.0211(5) Uani 1 1 d . . .
C11 C 0.4658(2) 0.2334(2) 0.5006(2) 0.0319(7) Uani 1 1 d . . .
H11A H 0.4873 0.1597 0.4921 0.048 Uiso 1 1 calc R . .
H11B H 0.3924 0.2556 0.4839 0.048 Uiso 1 1 calc R . .
H11C H 0.4716 0.2370 0.5668 0.048 Uiso 1 1 calc R . .
C21 C 0.5374(2) 0.3073(2) 0.4369(2) 0.0235(6) Uani 1 1 d . . .
C31 C 0.4967(2) 0.4144(2) 0.4037(2) 0.0221(6) Uani 1 1 d . . .
C41 C 0.5451(2) 0.4853(2) 0.3303(2) 0.0230(6) Uani 1 1 d . . .
C51 C 0.4833(2) 0.5923(2) 0.2937(2) 0.0359(8) Uani 1 1 d . . .
H51A H 0.5166 0.6254 0.2328 0.054 Uiso 1 1 calc R . .
H51B H 0.4827 0.6388 0.3393 0.054 Uiso 1 1 calc R . .
H51C H 0.4105 0.5822 0.2851 0.054 Uiso 1 1 calc R . .
C61 C 0.3908(2) 0.4569(2) 0.4482(2) 0.0283(7) Uani 1 1 d . . .
H61A H 0.3924 0.5312 0.4536 0.042 Uiso 1 1 calc R . .
H61B H 0.3779 0.4130 0.5114 0.042 Uiso 1 1 calc R . .
H61C H 0.3339 0.4537 0.4083 0.042 Uiso 1 1 calc R . .
C12 C 0.6687(2) 0.1548(2) 0.4514(2) 0.0242(6) Uani 1 1 d . . .
C22 C 0.7084(2) 0.1248(2) 0.5415(2) 0.0282(7) Uani 1 1 d . . .
C32 C 0.7387(2) 0.0161(2) 0.5756(2) 0.0355(8) Uani 1 1 d . . .
H32A H 0.7651 -0.0065 0.6368 0.043 Uiso 1 1 calc R . .
C42 C 0.7311(3) -0.0587(3) 0.5225(3) 0.0421(9) Uani 1 1 d . . .
H42A H 0.7516 -0.1324 0.5474 0.050 Uiso 1 1 calc R . .
C52 C 0.6940(3) -0.0278(3) 0.4335(3) 0.0382(8) Uani 1 1 d . . .
H52A H 0.6892 -0.0802 0.3972 0.046 Uiso 1 1 calc R . .
C62 C 0.6634(2) 0.0792(2) 0.3961(2) 0.0303(7) Uani 1 1 d . . .
C72 C 0.7154(3) 0.2048(3) 0.6014(2) 0.0350(8) Uani 1 1 d . . .
H72A H 0.7708 0.1771 0.6459 0.053 Uiso 1 1 calc R . .
H72B H 0.6474 0.2175 0.6369 0.053 Uiso 1 1 calc R . .
H72C H 0.7328 0.2721 0.5607 0.053 Uiso 1 1 calc R . .
C82 C 0.6237(3) 0.1136(3) 0.2983(3) 0.0457(9) Uani 1 1 d . . .
H82A H 0.6750 0.1541 0.2562 0.069 Uiso 1 1 calc R . .
H82B H 0.5557 0.1589 0.3010 0.069 Uiso 1 1 calc R . .
H82C H 0.6144 0.0502 0.2740 0.069 Uiso 1 1 calc R . .
C13 C 0.6777(2) 0.5327(2) 0.2067(2) 0.0232(6) Uani 1 1 d . . .
C23 C 0.6481(2) 0.5186(3) 0.1198(2) 0.0323(7) Uani 1 1 d . . .
C33 C 0.6889(3) 0.5780(3) 0.0372(2) 0.0406(8) Uani 1 1 d . . .
H33A H 0.6689 0.5689 -0.0219 0.049 Uiso 1 1 calc R . .
C43 C 0.7583(3) 0.6504(3) 0.0388(2) 0.0383(8) Uani 1 1 d . . .
H43A H 0.7860 0.6907 -0.0188 0.046 Uiso 1 1 calc R . .
C53 C 0.7873(3) 0.6640(2) 0.1240(2) 0.0332(7) Uani 1 1 d . . .
H53A H 0.8349 0.7143 0.1246 0.040 Uiso 1 1 calc R . .
C63 C 0.7483(2) 0.6056(2) 0.2097(2) 0.0267(7) Uani 1 1 d . . .
C73 C 0.5728(3) 0.4386(3) 0.1189(2) 0.0455(9) Uani 1 1 d . . .
H73A H 0.5684 0.4302 0.0537 0.068 Uiso 1 1 calc R . .
H73B H 0.5025 0.4640 0.1445 0.068 Uiso 1 1 calc R . .
H73C H 0.5986 0.3694 0.1578 0.068 Uiso 1 1 calc R . .
C83 C 0.7785(3) 0.6213(3) 0.3025(2) 0.0378(8) Uani 1 1 d . . .
H83A H 0.7145 0.6414 0.3408 0.057 Uiso 1 1 calc R . .
H83B H 0.8243 0.6783 0.2915 0.057 Uiso 1 1 calc R . .
H83C H 0.8164 0.5546 0.3360 0.057 Uiso 1 1 calc R . .
N14 N 1.10762(17) 0.33511(18) 0.26388(16) 0.0219(5) Uani 1 1 d . . .
N24 N 1.05095(17) 0.14546(18) 0.22243(17) 0.0220(5) Uani 1 1 d . . .
C14 C 1.2959(2) 0.3572(3) 0.2395(2) 0.0296(7) Uani 1 1 d . . .
H14A H 1.2678 0.4317 0.2411 0.044 Uiso 1 1 calc R . .
H14B H 1.3421 0.3550 0.1818 0.044 Uiso 1 1 calc R . .
H14C H 1.3364 0.3267 0.2952 0.044 Uiso 1 1 calc R . .
C24 C 1.2052(2) 0.2931(2) 0.23993(19) 0.0211(6) Uani 1 1 d . . .
C34 C 1.2288(2) 0.1928(2) 0.2132(2) 0.0234(6) Uani 1 1 d . . .
C44 C 1.1545(2) 0.1264(2) 0.2007(2) 0.0239(6) Uani 1 1 d . . .
C54 C 1.1954(2) 0.0283(2) 0.1597(2) 0.0314(7) Uani 1 1 d . . .
H54A H 1.1357 -0.0078 0.1505 0.047 Uiso 1 1 calc R . .
H54B H 1.2426 -0.0208 0.2034 0.047 Uiso 1 1 calc R . .
H54C H 1.2344 0.0501 0.0986 0.047 Uiso 1 1 calc R . .
C64 C 1.3457(2) 0.1536(3) 0.1932(3) 0.0378(8) Uani 1 1 d . . .
H64A H 1.3554 0.0753 0.2027 0.057 Uiso 1 1 calc R . .
H64B H 1.3885 0.1761 0.2365 0.057 Uiso 1 1 calc R . .
H64C H 1.3680 0.1843 0.1276 0.057 Uiso 1 1 calc R . .
C15 C 1.0923(2) 0.4395(2) 0.2867(2) 0.0243(6) Uani 1 1 d . . .
C25 C 1.1021(2) 0.4491(2) 0.3797(2) 0.0252(6) Uani 1 1 d . . .
C35 C 1.0891(2) 0.5517(3) 0.3999(2) 0.0322(7) Uani 1 1 d . . .
H35A H 1.0966 0.5599 0.4626 0.039 Uiso 1 1 calc R . .
C45 C 1.0656(2) 0.6411(3) 0.3304(3) 0.0353(8) Uani 1 1 d . . .
H45A H 1.0573 0.7104 0.3451 0.042 Uiso 1 1 calc R . .
C55 C 1.0542(2) 0.6298(3) 0.2400(3) 0.0368(8) Uani 1 1 d . . .
H55A H 1.0380 0.6919 0.1925 0.044 Uiso 1 1 calc R . .
C65 C 1.0660(2) 0.5288(2) 0.2160(2) 0.0289(7) Uani 1 1 d . . .
C75 C 1.1292(2) 0.3528(2) 0.4549(2) 0.0290(7) Uani 1 1 d . . .
H75A H 1.0784 0.3016 0.4575 0.043 Uiso 1 1 calc R . .
H75B H 1.1262 0.3742 0.5163 0.043 Uiso 1 1 calc R . .
H75C H 1.2007 0.3193 0.4404 0.043 Uiso 1 1 calc R . .
C85 C 1.0553(3) 0.5176(3) 0.1166(2) 0.0375(8) Uani 1 1 d . . .
H85A H 1.0049 0.4667 0.1168 0.056 Uiso 1 1 calc R . .
H85B H 1.1244 0.4912 0.0892 0.056 Uiso 1 1 calc R . .
H85C H 1.0297 0.5874 0.0786 0.056 Uiso 1 1 calc R . .
C16 C 0.9813(2) 0.0771(2) 0.2009(2) 0.0256(7) Uani 1 1 d . . .
C26 C 0.9464(2) 0.0961(2) 0.1095(2) 0.0321(7) Uani 1 1 d . . .
C36 C 0.8779(3) 0.0307(3) 0.0888(3) 0.0459(10) Uani 1 1 d . . .
H36A H 0.8534 0.0432 0.0270 0.055 Uiso 1 1 calc R . .
C46 C 0.8449(3) -0.0525(3) 0.1574(3) 0.0527(11) Uani 1 1 d . . .
H46A H 0.7987 -0.0974 0.1424 0.063 Uiso 1 1 calc R . .
C56 C 0.8792(3) -0.0704(3) 0.2476(3) 0.0463(10) Uani 1 1 d . . .
H56A H 0.8566 -0.1282 0.2943 0.056 Uiso 1 1 calc R . .
C66 C 0.9464(2) -0.0052(2) 0.2716(2) 0.0321(7) Uani 1 1 d . . .
C76 C 0.9838(3) 0.1847(3) 0.0343(2) 0.0418(9) Uani 1 1 d . . .
H76A H 0.9680 0.2525 0.0562 0.063 Uiso 1 1 calc R . .
H76B H 0.9477 0.1897 -0.0236 0.063 Uiso 1 1 calc R . .
H76C H 1.0604 0.1697 0.0210 0.063 Uiso 1 1 calc R . .
C86 C 0.9821(3) -0.0243(3) 0.3703(2) 0.0447(9) Uani 1 1 d . . .
H86A H 0.9586 0.0392 0.3976 0.067 Uiso 1 1 calc R . .
H86B H 1.0595 -0.0385 0.3685 0.067 Uiso 1 1 calc R . .
H86C H 0.9515 -0.0861 0.4094 0.067 Uiso 1 1 calc R . .
C17 C 0.5428(6) 0.8825(8) 0.1873(6) 0.079(3) Uani 0.770(5) 1 d PD B 1
H17A H 0.6032 0.9240 0.1747 0.118 Uiso 0.770(5) 1 calc PR B 1
H17B H 0.5636 0.8126 0.2274 0.118 Uiso 0.770(5) 1 calc PR B 1
H17C H 0.4842 0.9212 0.2198 0.118 Uiso 0.770(5) 1 calc PR B 1
C27 C 0.5082(7) 0.8670(8) 0.0953(8) 0.116(3) Uani 0.770(5) 1 d PD B 1
H27A H 0.4893 0.9368 0.0526 0.139 Uiso 0.770(5) 1 calc PR B 1
H27B H 0.5649 0.8245 0.0629 0.139 Uiso 0.770(5) 1 calc PR B 1
O17 O 0.4169(3) 0.8101(4) 0.1224(4) 0.0894(16) Uani 0.770(5) 1 d PD B 1
C37 C 0.3765(10) 0.7787(11) 0.0459(9) 0.128(5) Uani 0.770(5) 1 d PD B 1
H37A H 0.4345 0.7367 0.0144 0.153 Uiso 0.770(5) 1 calc PR B 1
H37B H 0.3530 0.8437 -0.0010 0.153 Uiso 0.770(5) 1 calc PR B 1
C47 C 0.2870(8) 0.7140(15) 0.0731(14) 0.126(4) Uani 0.770(5) 1 d PD B 1
H47A H 0.2630 0.6967 0.0164 0.189 Uiso 0.770(5) 1 calc PR B 1
H47B H 0.2286 0.7549 0.1038 0.189 Uiso 0.770(5) 1 calc PR B 1
H47C H 0.3102 0.6476 0.1173 0.189 Uiso 0.770(5) 1 calc PR B 1
C17' C 0.560(2) 0.899(3) 0.147(3) 0.079(3) Uani 0.230(5) 1 d PD B 5
H17D H 0.5460 0.9291 0.2046 0.118 Uiso 0.230(5) 1 calc PR B 5
H17E H 0.5900 0.9515 0.0960 0.118 Uiso 0.230(5) 1 calc PR B 5
H17F H 0.6105 0.8339 0.1598 0.118 Uiso 0.230(5) 1 calc PR B 5
C27' C 0.460(2) 0.873(3) 0.119(3) 0.116(3) Uani 0.230(5) 1 d PD B 5
H27C H 0.4218 0.8344 0.1758 0.139 Uiso 0.230(5) 1 calc PR B 5
H27D H 0.4155 0.9401 0.0941 0.139 Uiso 0.230(5) 1 calc PR B 5
O17' O 0.4787(11) 0.8080(12) 0.0488(13) 0.0894(16) Uani 0.230(5) 1 d PD B 5
C37' C 0.386(3) 0.803(4) 0.002(3) 0.128(5) Uani 0.230(5) 1 d PD B 5
H37C H 0.4075 0.7823 -0.0596 0.153 Uiso 0.230(5) 1 calc PR B 5
H37D H 0.3448 0.8752 -0.0107 0.153 Uiso 0.230(5) 1 calc PR B 5
C47' C 0.318(4) 0.726(6) 0.059(5) 0.126(4) Uani 0.230(5) 1 d PD B 5
H47D H 0.2659 0.7117 0.0198 0.189 Uiso 0.230(5) 1 calc PR B 5
H47E H 0.2817 0.7558 0.1123 0.189 Uiso 0.230(5) 1 calc PR B 5
H47F H 0.3622 0.6590 0.0842 0.189 Uiso 0.230(5) 1 calc PR B 5

loop_
_atom_site_aniso_label
_atom_site_aniso_U_11
_atom_site_aniso_U_22
_atom_site_aniso_U_33
_atom_site_aniso_U_23
_atom_site_aniso_U_13
_atom_site_aniso_U_12
Fe1 0.0174(2) 0.0245(2) 0.0246(3) -0.00008(19) -0.00137(17) -0.00289(16)
Fe2 0.0194(2) 0.0243(2) 0.0266(3) -0.00761(19) -0.00056(18) -0.00266(17)
O1 0.0289(12) 0.0484(15) 0.0358(15) -0.0030(12) -0.0001(10) 0.0031(10)
O2 0.0243(11) 0.0435(14) 0.0281(13) -0.0060(12) -0.0043(10) -0.0008(9)
N11 0.0202(12) 0.0222(12) 0.0251(14) -0.0003(11) -0.0053(10) -0.0028(9)
N21 0.0191(11) 0.0216(12) 0.0210(13) -0.0003(10) -0.0027(10) -0.0021(9)
C11 0.0222(15) 0.0324(17) 0.036(2) 0.0035(15) 0.0013(14) -0.0055(13)
C21 0.0232(14) 0.0297(16) 0.0193(16) -0.0044(13) -0.0052(12) -0.0071(12)
C31 0.0215(14) 0.0259(15) 0.0194(16) -0.0043(12) -0.0030(12) -0.0043(11)
C41 0.0227(14) 0.0244(15) 0.0227(16) -0.0048(13) -0.0060(12) -0.0027(11)
C51 0.0289(17) 0.0287(17) 0.043(2) 0.0019(15) 0.0033(15) 0.0017(13)
C61 0.0253(15) 0.0349(17) 0.0258(17) -0.0090(14) -0.0018(13) -0.0029(13)
C12 0.0188(14) 0.0233(15) 0.0279(17) 0.0026(13) 0.0001(12) -0.0068(11)
C22 0.0242(15) 0.0295(16) 0.0285(18) -0.0007(14) -0.0005(13) -0.0039(12)
C32 0.0347(18) 0.0299(17) 0.035(2) 0.0074(15) -0.0050(15) 0.0002(14)
C42 0.041(2) 0.0215(16) 0.057(3) 0.0037(17) 0.0022(18) -0.0016(14)
C52 0.0383(19) 0.0285(17) 0.050(2) -0.0111(17) 0.0029(17) -0.0120(14)
C62 0.0279(16) 0.0276(16) 0.036(2) -0.0032(15) -0.0029(14) -0.0095(13)
C72 0.0376(18) 0.0375(19) 0.0280(19) -0.0026(15) -0.0076(15) -0.0005(14)
C82 0.049(2) 0.050(2) 0.045(2) -0.0182(19) -0.0120(18) -0.0102(17)
C13 0.0249(15) 0.0192(14) 0.0220(16) 0.0011(12) -0.0012(12) 0.0014(11)
C23 0.0315(17) 0.0369(18) 0.0274(18) -0.0001(15) -0.0066(14) -0.0068(14)
C33 0.046(2) 0.049(2) 0.0235(19) 0.0035(16) -0.0091(16) -0.0082(17)
C43 0.0400(19) 0.0394(19) 0.0270(19) 0.0090(15) 0.0033(15) -0.0034(15)
C53 0.0372(18) 0.0270(16) 0.033(2) -0.0011(15) 0.0036(15) -0.0081(14)
C63 0.0292(16) 0.0228(15) 0.0267(18) -0.0046(13) 0.0030(13) -0.0016(12)
C73 0.054(2) 0.060(2) 0.028(2) -0.0056(18) -0.0131(17) -0.0243(19)
C83 0.046(2) 0.0396(19) 0.034(2) -0.0130(16) 0.0051(16) -0.0230(16)
N14 0.0218(12) 0.0259(13) 0.0180(13) -0.0048(10) -0.0024(10) -0.0011(10)
N24 0.0209(12) 0.0236(12) 0.0210(13) -0.0033(10) -0.0011(10) -0.0035(10)
C14 0.0222(15) 0.0381(18) 0.0298(18) -0.0090(15) 0.0004(13) -0.0061(13)
C24 0.0207(14) 0.0275(15) 0.0142(15) -0.0002(12) -0.0030(11) -0.0049(11)
C34 0.0219(14) 0.0285(16) 0.0191(16) -0.0031(13) -0.0045(12) -0.0011(12)
C44 0.0295(15) 0.0247(15) 0.0161(15) -0.0035(12) -0.0007(12) 0.0002(12)
C54 0.0309(17) 0.0294(17) 0.0341(19) -0.0091(15) -0.0001(14) -0.0017(13)
C64 0.0232(16) 0.043(2) 0.049(2) -0.0163(17) -0.0026(15) -0.0001(14)
C15 0.0189(14) 0.0276(15) 0.0279(17) -0.0093(13) 0.0019(12) -0.0045(11)
C25 0.0183(14) 0.0312(16) 0.0271(17) -0.0073(14) -0.0023(12) -0.0034(12)
C35 0.0255(16) 0.0372(18) 0.039(2) -0.0186(16) -0.0022(14) -0.0041(13)
C45 0.0353(18) 0.0254(17) 0.049(2) -0.0148(16) -0.0007(16) -0.0061(13)
C55 0.0357(18) 0.0257(17) 0.047(2) -0.0038(16) 0.0006(16) -0.0054(14)
C65 0.0288(16) 0.0277(16) 0.0288(18) -0.0033(14) 0.0017(13) -0.0046(13)
C75 0.0267(16) 0.0357(17) 0.0266(18) -0.0103(14) -0.0050(13) -0.0023(13)
C85 0.048(2) 0.0321(18) 0.0290(19) 0.0001(15) -0.0003(16) -0.0048(15)
C16 0.0241(15) 0.0224(15) 0.0309(18) -0.0085(13) -0.0007(13) -0.0013(12)
C26 0.0342(17) 0.0308(17) 0.0342(19) -0.0128(15) -0.0031(14) -0.0036(14)
C36 0.042(2) 0.055(2) 0.052(3) -0.034(2) -0.0042(18) -0.0085(18)
C46 0.040(2) 0.051(2) 0.082(3) -0.042(2) 0.006(2) -0.0203(18)
C56 0.041(2) 0.0287(18) 0.071(3) -0.0174(19) 0.0202(19) -0.0173(15)
C66 0.0319(17) 0.0232(16) 0.039(2) -0.0064(15) 0.0051(15) -0.0011(13)
C76 0.054(2) 0.047(2) 0.0247(19) -0.0075(17) -0.0090(16) -0.0045(17)
C86 0.051(2) 0.038(2) 0.036(2) 0.0106(17) 0.0041(17) -0.0065(17)
C17 0.052(4) 0.059(5) 0.132(9) -0.041(6) 0.015(5) -0.014(3)
C27 0.075(7) 0.096(5) 0.194(10) -0.047(6) 0.016(6) -0.056(6)
O17 0.055(3) 0.070(3) 0.129(5) -0.001(3) -0.004(3) 0.012(2)
C37 0.126(7) 0.090(8) 0.179(13) -0.034(9) -0.082(9) 0.007(5)
C47 0.051(8) 0.139(8) 0.192(11) -0.022(7) -0.042(9) -0.019(6)
C17' 0.052(4) 0.059(5) 0.132(9) -0.041(6) 0.015(5) -0.014(3)
C27' 0.075(7) 0.096(5) 0.194(10) -0.047(6) 0.016(6) -0.056(6)
O17' 0.055(3) 0.070(3) 0.129(5) -0.001(3) -0.004(3) 0.012(2)
C37' 0.126(7) 0.090(8) 0.179(13) -0.034(9) -0.082(9) 0.007(5)
C47' 0.051(8) 0.139(8) 0.192(11) -0.022(7) -0.042(9) -0.019(6)

loop_
_atom_type_symbol
_atom_type_description
_atom_type_scat_dispersion_real
_atom_type_scat_dispersion_imag
_atom_type_scat_source
C C 0.0033 0.0016 'International Tables Vol C Tables 4.2.6.8 and 6.1.1.4'
H H 0.0000 0.0000 'International Tables Vol C Tables 4.2.6.8 and 6.1.1.4'
N N 0.0061 0.0033 'International Tables Vol C Tables 4.2.6.8 and 6.1.1.4'
O O 0.0106 0.0060 'International Tables Vol C Tables 4.2.6.8 and 6.1.1.4'
Fe Fe 0.3463 0.8444 'International Tables Vol C Tables 4.2.6.8 and 6.1.1.4'

loop_
_geom_angle_atom_site_label_1
_geom_angle_atom_site_label_2
_geom_angle_atom_site_label_3
_geom_angle
N11 Fe1 N21 88.89(9)
N11 Fe1 O1 138.69(10)
N21 Fe1 O1 105.06(10)
N11 Fe1 O2 107.10(9)
N21 Fe1 O2 143.30(10)
O1 Fe1 O2 84.72(9)
N11 Fe1 Fe2 135.09(7)
N21 Fe1 Fe2 135.82(7)
O1 Fe1 Fe2 42.27(7)
O2 Fe1 Fe2 42.44(6)
N14 Fe2 N24 90.37(9)
N14 Fe2 O1 132.07(10)
N24 Fe2 O1 110.01(10)
N14 Fe2 O2 111.30(9)
N24 Fe2 O2 134.50(10)
O1 Fe2 O2 85.07(9)
N14 Fe2 Fe1 134.49(7)
N24 Fe2 Fe1 135.09(7)
O1 Fe2 Fe1 42.50(7)
O2 Fe2 Fe1 42.57(6)
Fe2 O1 Fe1 95.22(10)
Fe2 O1 H1 125(2)
Fe1 O1 H1 124(2)
Fe2 O1 H1' 127.2
Fe1 O1 H1' 111.6
H1 O1 H1' 75.8
Fe2 O2 Fe1 94.99(9)
Fe2 O2 H2 121(2)
Fe1 O2 H2 117(2)
Fe2 O2 H2' 126.1
Fe1 O2 H2' 111.1
H2 O2 H2' 88.1
C21 N11 C12 119.1(2)
C21 N11 Fe1 128.8(2)
C12 N11 Fe1 112.17(17)
C41 N21 C13 119.6(2)
C41 N21 Fe1 128.05(19)
C13 N21 Fe1 111.88(17)
C21 C11 H11A 109.5
C21 C11 H11B 109.5
H11A C11 H11B 109.5
C21 C11 H11C 109.5
H11A C11 H11C 109.5
H11B C11 H11C 109.5
N11 C21 C31 123.7(3)
N11 C21 C11 117.6(3)
C31 C21 C11 118.7(2)
C41 C31 C21 124.6(3)
C41 C31 C61 117.1(3)
C21 C31 C61 118.2(3)
N21 C41 C31 124.3(3)
N21 C41 C51 117.9(3)
C31 C41 C51 117.8(3)
C41 C51 H51A 109.5
C41 C51 H51B 109.5
H51A C51 H51B 109.5
C41 C51 H51C 109.5
H51A C51 H51C 109.5
H51B C51 H51C 109.5
C31 C61 H61A 109.5
C31 C61 H61B 109.5
H61A C61 H61B 109.5
C31 C61 H61C 109.5
H61A C61 H61C 109.5
H61B C61 H61C 109.5
C62 C12 C22 121.3(3)
C62 C12 N11 119.3(3)
C22 C12 N11 119.4(3)
C32 C22 C12 117.6(3)
C32 C22 C72 120.3(3)
C12 C22 C72 122.0(3)
C42 C32 C22 121.3(3)
C42 C32 H32A 119.4
C22 C32 H32A 119.4
C32 C42 C52 120.4(3)
C32 C42 H42A 119.8
C52 C42 H42A 119.8
C42 C52 C62 120.6(3)
C42 C52 H52A 119.7
C62 C52 H52A 119.7
C52 C62 C12 118.7(3)
C52 C62 C82 120.8(3)
C12 C62 C82 120.5(3)
C22 C72 H72A 109.5
C22 C72 H72B 109.5
H72A C72 H72B 109.5
C22 C72 H72C 109.5
H72A C72 H72C 109.5
H72B C72 H72C 109.5
C62 C82 H82A 109.5
C62 C82 H82B 109.5
H82A C82 H82B 109.5
C62 C82 H82C 109.5
H82A C82 H82C 109.5
H82B C82 H82C 109.5
C63 C13 C23 120.6(3)
C63 C13 N21 120.0(3)
C23 C13 N21 119.1(3)
C33 C23 C13 119.1(3)
C33 C23 C73 121.5(3)
C13 C23 C73 119.4(3)
C23 C33 C43 121.1(3)
C23 C33 H33A 119.5
C43 C33 H33A 119.5
C53 C43 C33 119.7(3)
C53 C43 H43A 120.1
C33 C43 H43A 120.1
C43 C53 C63 121.4(3)
C43 C53 H53A 119.3
C63 C53 H53A 119.3
C53 C63 C13 118.1(3)
C53 C63 C83 121.5(3)
C13 C63 C83 120.4(3)
C23 C73 H73A 109.5
C23 C73 H73B 109.5
H73A C73 H73B 109.5
C23 C73 H73C 109.5
H73A C73 H73C 109.5
H73B C73 H73C 109.5
C63 C83 H83A 109.5
C63 C83 H83B 109.5
H83A C83 H83B 109.5
C63 C83 H83C 109.5
H83A C83 H83C 109.5
H83B C83 H83C 109.5
C24 N14 C15 119.1(2)
C24 N14 Fe2 127.75(19)
C15 N14 Fe2 113.13(17)
C44 N24 C16 119.3(2)
C44 N24 Fe2 127.81(19)
C16 N24 Fe2 112.62(17)
C24 C14 H14A 109.5
C24 C14 H14B 109.5
H14A C14 H14B 109.5
C24 C14 H14C 109.5
H14A C14 H14C 109.5
H14B C14 H14C 109.5
N14 C24 C34 123.8(2)
N14 C24 C14 118.4(2)
C34 C24 C14 117.8(2)
C44 C34 C24 126.0(3)
C44 C34 C64 116.9(3)
C24 C34 C64 117.1(3)
N24 C44 C34 123.8(3)
N24 C44 C54 118.5(3)
C34 C44 C54 117.7(3)
C44 C54 H54A 109.5
C44 C54 H54B 109.5
H54A C54 H54B 109.5
C44 C54 H54C 109.5
H54A C54 H54C 109.5
H54B C54 H54C 109.5
C34 C64 H64A 109.5
C34 C64 H64B 109.5
H64A C64 H64B 109.5
C34 C64 H64C 109.5
H64A C64 H64C 109.5
H64B C64 H64C 109.5
C65 C15 C25 121.5(3)
C65 C15 N14 119.3(3)
C25 C15 N14 119.2(3)
C15 C25 C35 118.3(3)
C15 C25 C75 121.0(3)
C35 C25 C75 120.7(3)
C45 C35 C25 121.0(3)
C45 C35 H35A 119.5
C25 C35 H35A 119.5
C55 C45 C35 119.8(3)
C55 C45 H45A 120.1
C35 C45 H45A 120.1
C45 C55 C65 121.5(3)
C45 C55 H55A 119.3
C65 C55 H55A 119.3
C15 C65 C55 117.9(3)
C15 C65 C85 121.1(3)
C55 C65 C85 121.0(3)
C25 C75 H75A 109.5
C25 C75 H75B 109.5
H75A C75 H75B 109.5
C25 C75 H75C 109.5
H75A C75 H75C 109.5
H75B C75 H75C 109.5
C65 C85 H85A 109.5
C65 C85 H85B 109.5
H85A C85 H85B 109.5
C65 C85 H85C 109.5
H85A C85 H85C 109.5
H85B C85 H85C 109.5
C26 C16 C66 120.9(3)
C26 C16 N24 119.0(3)
C66 C16 N24 120.0(3)
C36 C26 C16 119.1(3)
C36 C26 C76 120.3(3)
C16 C26 C76 120.6(3)
C46 C36 C26 120.6(4)
C46 C36 H36A 119.7
C26 C36 H36A 119.7
C56 C46 C36 120.0(3)
C56 C46 H46A 120.0
C36 C46 H46A 120.0
C46 C56 C66 121.1(3)
C46 C56 H56A 119.4
C66 C56 H56A 119.4
C56 C66 C16 118.3(3)
C56 C66 C86 120.8(3)
C16 C66 C86 120.9(3)
C26 C76 H76A 109.5
C26 C76 H76B 109.5
H76A C76 H76B 109.5
C26 C76 H76C 109.5
H76A C76 H76C 109.5
H76B C76 H76C 109.5
C66 C86 H86A 109.5
C66 C86 H86B 109.5
H86A C86 H86B 109.5
C66 C86 H86C 109.5
H86A C86 H86C 109.5
H86B C86 H86C 109.5
C27 C17 H17A 109.5
C27 C17 H17B 109.5
H17A C17 H17B 109.5
C27 C17 H17C 109.5
H17A C17 H17C 109.5
H17B C17 H17C 109.5
O17 C27 C17 104.3(7)
O17 C27 H27A 110.9
C17 C27 H27A 110.9
O17 C27 H27B 110.9
C17 C27 H27B 110.9
H27A C27 H27B 108.9
C37 O17 C27 113.7(8)
O17 C37 C47 114.6(10)
O17 C37 H37A 108.6
C47 C37 H37A 108.6
O17 C37 H37B 108.6
C47 C37 H37B 108.6
H37A C37 H37B 107.6
C37 C47 H47A 109.5
C37 C47 H47B 109.5
H47A C47 H47B 109.5
C37 C47 H47C 109.5
H47A C47 H47C 109.5
H47B C47 H47C 109.5
C27' C17' H17D 109.5
C27' C17' H17E 109.5
H17D C17' H17E 109.5
C27' C17' H17F 109.5
H17D C17' H17F 109.5
H17E C17' H17F 109.5
O17' C27' C17' 112.0(19)
O17' C27' H27C 109.2
C17' C27' H27C 109.2
O17' C27' H27D 109.2
C17' C27' H27D 109.2
H27C C27' H27D 107.9
C27' O17' C37' 114(3)
O17' C37' C47' 112(2)
O17' C37' H37C 109.2
C47' C37' H37C 109.2
O17' C37' H37D 109.2
C47' C37' H37D 109.2
H37C C37' H37D 107.9
C37' C47' H47D 109.5
C37' C47' H47E 109.5
H47D C47' H47E 109.5
C37' C47' H47F 109.5
H47D C47' H47F 109.5
H47E C47' H47F 109.5

loop_
_geom_bond_atom_site_label_1
_geom_bond_atom_site_label_2
_geom_bond_distance
Fe1 N11 1.996(2)
Fe1 N21 2.003(2)
Fe1 O1 2.014(2)
Fe1 O2 2.016(2)
Fe1 Fe2 2.9690(6)
Fe2 N14 1.997(2)
Fe2 N24 2.000(2)
Fe2 O1 2.005(2)
Fe2 O2 2.011(2)
O1 H1 1.04(5)
O1 H1' 0.9502
O2 H2 0.99(4)
O2 H2' 0.8912
N11 C21 1.337(4)
N11 C12 1.432(3)
N21 C41 1.339(3)
N21 C13 1.425(4)
C11 C21 1.518(4)
C11 H11A 0.9800
C11 H11B 0.9800
C11 H11C 0.9800
C21 C31 1.405(4)
C31 C41 1.402(4)
C31 C61 1.526(4)
C41 C51 1.507(4)
C51 H51A 0.9800
C51 H51B 0.9800
C51 H51C 0.9800
C61 H61A 0.9800
C61 H61B 0.9800
C61 H61C 0.9800
C12 C62 1.396(4)
C12 C22 1.401(4)
C22 C32 1.394(4)
C22 C72 1.496(4)
C32 C42 1.372(5)
C32 H32A 0.9500
C42 C52 1.375(5)
C42 H42A 0.9500
C52 C62 1.385(4)
C52 H52A 0.9500
C62 C82 1.505(5)
C72 H72A 0.9800
C72 H72B 0.9800
C72 H72C 0.9800
C82 H82A 0.9800
C82 H82B 0.9800
C82 H82C 0.9800
C13 C63 1.398(4)
C13 C23 1.401(4)
C23 C33 1.376(4)
C23 C73 1.507(4)
C33 C43 1.379(5)
C33 H33A 0.9500
C43 C53 1.372(5)
C43 H43A 0.9500
C53 C63 1.396(4)
C53 H53A 0.9500
C63 C83 1.492(4)
C73 H73A 0.9800
C73 H73B 0.9800
C73 H73C 0.9800
C83 H83A 0.9800
C83 H83B 0.9800
C83 H83C 0.9800
N14 C24 1.335(3)
N14 C15 1.435(4)
N24 C44 1.333(3)
N24 C16 1.433(3)
C14 C24 1.512(4)
C14 H14A 0.9800
C14 H14B 0.9800
C14 H14C 0.9800
C24 C34 1.411(4)
C34 C44 1.410(4)
C34 C64 1.532(4)
C44 C54 1.517(4)
C54 H54A 0.9800
C54 H54B 0.9800
C54 H54C 0.9800
C64 H64A 0.9800
C64 H64B 0.9800
C64 H64C 0.9800
C15 C65 1.393(4)
C15 C25 1.395(4)
C25 C35 1.397(4)
C25 C75 1.491(4)
C35 C45 1.378(5)
C35 H35A 0.9500
C45 C55 1.369(5)
C45 H45A 0.9500
C55 C65 1.402(4)
C55 H55A 0.9500
C65 C85 1.497(4)
C75 H75A 0.9800
C75 H75B 0.9800
C75 H75C 0.9800
C85 H85A 0.9800
C85 H85B 0.9800
C85 H85C 0.9800
C16 C26 1.396(4)
C16 C66 1.398(4)
C26 C36 1.389(4)
C26 C76 1.498(5)
C36 C46 1.380(5)
C36 H36A 0.9500
C46 C56 1.380(6)
C46 H46A 0.9500
C56 C66 1.394(5)
C56 H56A 0.9500
C66 C86 1.501(5)
C76 H76A 0.9800
C76 H76B 0.9800
C76 H76C 0.9800
C86 H86A 0.9800
C86 H86B 0.9800
C86 H86C 0.9800
C17 C27 1.502(9)
C17 H17A 0.9800
C17 H17B 0.9800
C17 H17C 0.9800
C27 O17 1.443(7)
C27 H27A 0.9900
C27 H27B 0.9900
O17 C37 1.418(10)
C37 C47 1.483(10)
C37 H37A 0.9900
C37 H37B 0.9900
C47 H47A 0.9800
C47 H47B 0.9800
C47 H47C 0.9800
C17' C27' 1.474(16)
C17' H17D 0.9800
C17' H17E 0.9800
C17' H17F 0.9800
C27' O17' 1.433(16)
C27' H27C 0.9900
C27' H27D 0.9900
O17' C37' 1.433(16)
C37' C47' 1.478(17)
C37' H37C 0.9900
C37' H37D 0.9900
C47' H47D 0.9800
C47' H47E 0.9800
C47' H47F 0.9800

loop_
_geom_torsion_atom_site_label_1
_geom_torsion_atom_site_label_2
_geom_torsion_atom_site_label_3
_geom_torsion_atom_site_label_4
_geom_torsion
N11 Fe1 Fe2 N14 -132.87(14)
N21 Fe1 Fe2 N14 53.87(14)
O1 Fe1 Fe2 N14 108.56(14)
O2 Fe1 Fe2 N14 -71.54(14)
N11 Fe1 Fe2 N24 50.73(14)
N21 Fe1 Fe2 N24 -122.53(14)
O1 Fe1 Fe2 N24 -67.84(15)
O2 Fe1 Fe2 N24 112.06(14)
N11 Fe1 Fe2 O1 118.57(15)
N21 Fe1 Fe2 O1 -54.69(14)
O2 Fe1 Fe2 O1 179.90(14)
N11 Fe1 Fe2 O2 -61.33(14)
N21 Fe1 Fe2 O2 125.41(14)
O1 Fe1 Fe2 O2 -179.90(14)
N14 Fe2 O1 Fe1 -114.35(12)
N24 Fe2 O1 Fe1 135.90(10)
O2 Fe2 O1 Fe1 0.07(10)
N11 Fe1 O1 Fe2 -110.08(13)
N21 Fe1 O1 Fe2 143.92(9)
O2 Fe1 O1 Fe2 -0.07(10)
N14 Fe2 O2 Fe1 133.42(9)
N24 Fe2 O2 Fe1 -113.45(12)
O1 Fe2 O2 Fe1 -0.07(10)
N11 Fe1 O2 Fe2 139.60(9)
N21 Fe1 O2 Fe2 -108.14(15)
O1 Fe1 O2 Fe2 0.07(10)
N21 Fe1 N11 C21 -8.0(2)
O1 Fe1 N11 C21 -119.8(2)
O2 Fe1 N11 C21 138.4(2)
Fe2 Fe1 N11 C21 176.72(19)
N21 Fe1 N11 C12 170.7(2)
O1 Fe1 N11 C12 58.9(2)
O2 Fe1 N11 C12 -42.9(2)
Fe2 Fe1 N11 C12 -4.6(2)
N11 Fe1 N21 C41 10.0(2)
O1 Fe1 N21 C41 150.7(2)
O2 Fe1 N21 C41 -107.7(3)
Fe2 Fe1 N21 C41 -174.71(19)
N11 Fe1 N21 C13 -162.41(19)
O1 Fe1 N21 C13 -21.8(2)
O2 Fe1 N21 C13 79.8(2)
Fe2 Fe1 N21 C13 12.8(2)
C12 N11 C21 C31 -179.4(3)
Fe1 N11 C21 C31 -0.9(4)
C12 N11 C21 C11 -0.8(4)
Fe1 N11 C21 C11 177.8(2)
N11 C21 C31 C41 12.2(5)
C11 C21 C31 C41 -166.4(3)
N11 C21 C31 C61 -169.5(3)
C11 C21 C31 C61 11.8(4)
C13 N21 C41 C31 168.5(3)
Fe1 N21 C41 C31 -3.5(4)
C13 N21 C41 C51 -12.6(4)
Fe1 N21 C41 C51 175.4(2)
C21 C31 C41 N21 -10.0(5)
C61 C31 C41 N21 171.8(3)
C21 C31 C41 C51 171.2(3)
C61 C31 C41 C51 -7.1(4)
C21 N11 C12 C62 96.6(3)
Fe1 N11 C12 C62 -82.2(3)
C21 N11 C12 C22 -85.2(3)
Fe1 N11 C12 C22 96.0(3)
C62 C12 C22 C32 -2.5(4)
N11 C12 C22 C32 179.4(3)
C62 C12 C22 C72 179.5(3)
N11 C12 C22 C72 1.3(4)
C12 C22 C32 C42 0.7(5)
C72 C22 C32 C42 178.8(3)
C22 C32 C42 C52 0.5(5)
C32 C42 C52 C62 -0.2(5)
C42 C52 C62 C12 -1.5(5)
C42 C52 C62 C82 179.4(3)
C22 C12 C62 C52 2.9(4)
N11 C12 C62 C52 -179.0(3)
C22 C12 C62 C82 -178.1(3)
N11 C12 C62 C82 0.1(4)
C41 N21 C13 C63 105.2(3)
Fe1 N21 C13 C63 -81.6(3)
C41 N21 C13 C23 -80.7(3)
Fe1 N21 C13 C23 92.5(3)
C63 C13 C23 C33 -0.4(4)
N21 C13 C23 C33 -174.5(3)
C63 C13 C23 C73 179.4(3)
N21 C13 C23 C73 5.3(4)
C13 C23 C33 C43 0.2(5)
C73 C23 C33 C43 -179.5(3)
C23 C33 C43 C53 -0.1(5)
C33 C43 C53 C63 0.3(5)
C43 C53 C63 C13 -0.4(4)
C43 C53 C63 C83 -179.1(3)
C23 C13 C63 C53 0.5(4)
N21 C13 C63 C53 174.5(3)
C23 C13 C63 C83 179.2(3)
N21 C13 C63 C83 -6.8(4)
N24 Fe2 N14 C24 -5.2(2)
O1 Fe2 N14 C24 -123.1(2)
O2 Fe2 N14 C24 133.8(2)
Fe1 Fe2 N14 C24 177.30(19)
N24 Fe2 N14 C15 174.8(2)
O1 Fe2 N14 C15 57.0(2)
O2 Fe2 N14 C15 -46.1(2)
Fe1 Fe2 N14 C15 -2.6(2)
N14 Fe2 N24 C44 3.2(3)
O1 Fe2 N24 C44 138.9(2)
O2 Fe2 N24 C44 -117.8(2)
Fe1 Fe2 N24 C44 -179.3(2)
N14 Fe2 N24 C16 -170.9(2)
O1 Fe2 N24 C16 -35.2(2)
O2 Fe2 N24 C16 68.0(2)
Fe1 Fe2 N24 C16 6.5(2)
C15 N14 C24 C34 -177.9(3)
Fe2 N14 C24 C34 2.2(4)
C15 N14 C24 C14 0.9(4)
Fe2 N14 C24 C14 -179.0(2)
N14 C24 C34 C44 5.1(5)
C14 C24 C34 C44 -173.7(3)
N14 C24 C34 C64 -176.7(3)
C14 C24 C34 C64 4.5(4)
C16 N24 C44 C34 175.7(3)
Fe2 N24 C44 C34 1.9(4)
C16 N24 C44 C54 -3.9(4)
Fe2 N24 C44 C54 -177.7(2)
C24 C34 C44 N24 -7.3(5)
C64 C34 C44 N24 174.5(3)
C24 C34 C44 C54 172.3(3)
C64 C34 C44 C54 -5.9(4)
C24 N14 C15 C65 93.9(3)
Fe2 N14 C15 C65 -86.2(3)
C24 N14 C15 C25 -87.3(3)
Fe2 N14 C15 C25 92.7(3)
C65 C15 C25 C35 -2.5(4)
N14 C15 C25 C35 178.6(2)
C65 C15 C25 C75 179.4(3)
N14 C15 C25 C75 0.5(4)
C15 C25 C35 C45 1.0(4)
C75 C25 C35 C45 179.1(3)
C25 C35 C45 C55 0.3(5)
C35 C45 C55 C65 0.0(5)
C25 C15 C65 C55 2.8(4)
N14 C15 C65 C55 -178.4(3)
C25 C15 C65 C85 -179.8(3)
N14 C15 C65 C85 -1.0(4)
C45 C55 C65 C15 -1.5(5)
C45 C55 C65 C85 -178.9(3)
C44 N24 C16 C26 -83.1(3)
Fe2 N24 C16 C26 91.6(3)
C44 N24 C16 C66 98.9(3)
Fe2 N24 C16 C66 -86.5(3)
C66 C16 C26 C36 -1.2(4)
N24 C16 C26 C36 -179.2(3)
C66 C16 C26 C76 179.8(3)
N24 C16 C26 C76 1.8(4)
C16 C26 C36 C46 -0.4(5)
C76 C26 C36 C46 178.6(3)
C26 C36 C46 C56 0.7(5)
C36 C46 C56 C66 0.5(5)
C46 C56 C66 C16 -2.0(5)
C46 C56 C66 C86 179.1(3)
C26 C16 C66 C56 2.4(4)
N24 C16 C66 C56 -179.6(3)
C26 C16 C66 C86 -178.7(3)
N24 C16 C66 C86 -0.8(4)
C17 C27 O17 C37 -174.8(9)
C27 O17 C37 C47 176.2(12)
C17' C27' O17' C37' -165(3)
C27' O17' C37' C47' -80(6)
